data_1502923
loop_
_publ_author_name
'Dekorver, Kyle A.'
'Hsung, Richard P.'
'Lohse, Andrew G.'
'Zhang, Yu'

_publ_section_title
;
 A divergent mechanistic course of Pd(0)-catalyzed aza-Claisen
 rearrangement and aza-Rautenstrauch-type cyclization of N-allyl ynamides.
;
_journal_issue 8
_journal_name_full 'Organic letters'
_journal_page_first 1840
_journal_page_last 1843
_journal_paper_doi 10.1021/ol100446p
_journal_volume 12
_journal_year 2010
_chemical_formula_moiety 'C18 H17 N O2 S'
_chemical_formula_sum 'C18 H17 N O2 S'
_chemical_formula_weight 311.39
_chemical_name_common 10025a
_chemical_name_systematic
; 
 ? 
;
_space_group_IT_number 2
_symmetry_cell_setting triclinic
_symmetry_space_group_name_Hall '-P 1'
_symmetry_space_group_name_H-M 'P -1'
_atom_sites_solution_hydrogens geom
_atom_sites_solution_primary direct
_atom_sites_solution_secondary difmap
_audit_creation_method SHELXL-97
_cell_angle_alpha 62.869(1)
_cell_angle_beta 70.922(1)
_cell_angle_gamma 79.740(1)
_cell_formula_units_Z 2
_cell_length_a 8.5547(9)
_cell_length_b 10.0913(11)
_cell_length_c 11.0298(12)
_cell_measurement_reflns_used 2984
_cell_measurement_temperature 123(2)
_cell_measurement_theta_max 27.47
_cell_measurement_theta_min 2.27
_cell_volume 800.39(15)
_computing_cell_refinement 'Bruker SMART'
_computing_data_collection 'Bruker SMART'
_computing_data_reduction 'Bruker SAINT'
_computing_molecular_graphics 'Bruker SHELXTL'
_computing_publication_material 'Bruker SHELXTL'
_computing_structure_refinement 'Bruker SHELXTL'
_computing_structure_solution 'Bruker SHELXTL'
_diffrn_ambient_temperature 123(2)
_diffrn_measured_fraction_theta_full 0.984
_diffrn_measured_fraction_theta_max 0.984
_diffrn_measurement_device_type 'CCD area detector'
_diffrn_measurement_method 'phi and omega scans'
_diffrn_radiation_monochromator graphite
_diffrn_radiation_source 'sealed tube'
_diffrn_radiation_type MoK\a
_diffrn_radiation_wavelength 0.71073
_diffrn_reflns_av_R_equivalents 0.0285
_diffrn_reflns_av_sigmaI/netI 0.0317
_diffrn_reflns_limit_h_max 11
_diffrn_reflns_limit_h_min -10
_diffrn_reflns_limit_k_max 13
_diffrn_reflns_limit_k_min -11
_diffrn_reflns_limit_l_max 14
_diffrn_reflns_limit_l_min 0
_diffrn_reflns_number 9559
_diffrn_reflns_theta_full 27.48
_diffrn_reflns_theta_max 27.48
_diffrn_reflns_theta_min 2.16
_exptl_absorpt_coefficient_mu 0.208
_exptl_absorpt_correction_T_max 0.9401
_exptl_absorpt_correction_T_min 0.9213
_exptl_absorpt_correction_type multi-scan
_exptl_absorpt_process_details 'SADABS (Sheldrick, 2008)'
_exptl_crystal_colour Colorless
_exptl_crystal_density_diffrn 1.292
_exptl_crystal_density_method 'not measured'
_exptl_crystal_description Block
_exptl_crystal_F_000 328
_exptl_crystal_size_max 0.40
_exptl_crystal_size_mid 0.35
_exptl_crystal_size_min 0.30
_refine_diff_density_max 0.357
_refine_diff_density_min -0.331
_refine_diff_density_rms 0.049
_refine_ls_extinction_method none
_refine_ls_goodness_of_fit_ref 1.046
_refine_ls_hydrogen_treatment constr
_refine_ls_matrix_type full
_refine_ls_number_parameters 200
_refine_ls_number_reflns 3618
_refine_ls_number_restraints 0
_refine_ls_restrained_S_all 1.046
_refine_ls_R_factor_all 0.0513
_refine_ls_R_factor_gt 0.0368
_refine_ls_shift/su_max 0.001
_refine_ls_shift/su_mean 0.000
_refine_ls_structure_factor_coef Fsqd
_refine_ls_weighting_details 'calc w=1/[\s^2^(Fo^2^)+(0.0378P)^2^+0.4122P] where P=(Fo^2^+2Fc^2^)/3'
_refine_ls_weighting_scheme calc
_refine_ls_wR_factor_gt 0.0866
_refine_ls_wR_factor_ref 0.0952
_reflns_number_gt 2940
_reflns_number_total 3618
_reflns_threshold_expression >2sigma(I)
_cod_data_source_file ol100446p_si_004.cif
_cod_data_source_block 10025a
_cod_depositor_comments
;
The following automatic conversions were performed:

'_symmetry_cell_setting' value 'Triclinic' changed to 'triclinic'
according to /home/saulius/struct/CIF-dictionaries/cif_core.dic
dictionary named 'cif_core.dic' version 2.4.2 from
2011-04-26.

'_exptl_absorpt_correction_type' value 'Multi-scan'
changed to 'multi-scan' according to
/home/saulius/struct/CIF-dictionaries/cif_core.dic dictionary named
'cif_core.dic' version 2.4.2 from 2011-04-26.

Automatic conversion script
Id: cif_fix_values 1715 2011-07-08 13:25:40Z adriana 
;
_cod_original_sg_symbol_H-M P-1
_cod_database_code 1502923

loop_
_symmetry_equiv_pos_as_xyz
'x, y, z'
'-x, -y, -z'

loop_
_atom_site_label
_atom_site_type_symbol
_atom_site_fract_x
_atom_site_fract_y
_atom_site_fract_z
_atom_site_U_iso_or_equiv
_atom_site_adp_type
_atom_site_occupancy
_atom_site_symmetry_multiplicity
_atom_site_calc_flag
_atom_site_refinement_flags
S1 S 0.69172(5) 0.61700(4) 0.69705(4) 0.01986(11) Uani 1 1 d .
O1 O 0.67865(14) 0.48973(12) 0.83200(12) 0.0266(3) Uani 1 1 d .
O2 O 0.59028(14) 0.62766(13) 0.61111(13) 0.0276(3) Uani 1 1 d .
C1 C 0.63639(17) 0.78396(16) 0.73510(15) 0.0173(3) Uani 1 1 d .
C2 C 0.67178(18) 0.91319(17) 0.59443(16) 0.0192(3) Uani 1 1 d .
N1 N 0.70051(17) 1.01161(15) 0.48516(14) 0.0258(3) Uani 1 1 d .
C3 C 0.44615(18) 0.77900(17) 0.80812(16) 0.0193(3) Uani 1 1 d .
H3A H 0.3877 0.7740 0.7464 0.023 Uiso 1 1 calc R
H3B H 0.4216 0.6884 0.8990 0.023 Uiso 1 1 calc R
C4 C 0.38509(18) 0.91406(18) 0.83557(17) 0.0219(3) Uani 1 1 d .
H4A H 0.3802 1.0067 0.7566 0.026 Uiso 1 1 calc R
C5 C 0.3379(2) 0.9123(2) 0.96235(19) 0.0329(4) Uani 1 1 d .
H5A H 0.3413 0.8214 1.0435 0.039 Uiso 1 1 calc R
H5B H 0.3003 1.0020 0.9728 0.039 Uiso 1 1 calc R
C6 C 0.89939(18) 0.64004(16) 0.59520(16) 0.0195(3) Uani 1 1 d .
C7 C 0.9353(2) 0.70356(18) 0.44831(17) 0.0235(3) Uani 1 1 d .
H7A H 0.8495 0.7284 0.4037 0.028 Uiso 1 1 calc R
C8 C 1.0989(2) 0.72995(19) 0.36807(17) 0.0263(4) Uani 1 1 d .
H8A H 1.1248 0.7727 0.2675 0.032 Uiso 1 1 calc R
C9 C 1.22619(19) 0.69511(17) 0.43176(17) 0.0236(3) Uani 1 1 d .
C10 C 1.1863(2) 0.63001(18) 0.57944(17) 0.0244(3) Uani 1 1 d .
H10A H 1.2720 0.6046 0.6243 0.029 Uiso 1 1 calc R
C11 C 1.02376(19) 0.60178(17) 0.66188(17) 0.0227(3) Uani 1 1 d .
H11A H 0.9978 0.5569 0.7625 0.027 Uiso 1 1 calc R
C12 C 1.4028(2) 0.7274(2) 0.34364(19) 0.0321(4) Uani 1 1 d .
H12A H 1.4681 0.7288 0.4014 0.048 Uiso 1 1 calc R
H12B H 1.4070 0.8246 0.2620 0.048 Uiso 1 1 calc R
H12C H 1.4484 0.6500 0.3101 0.048 Uiso 1 1 calc R
C13 C 0.74212(18) 0.78221(16) 0.82352(15) 0.0179(3) Uani 1 1 d .
C14 C 0.88206(19) 0.86843(18) 0.76088(17) 0.0219(3) Uani 1 1 d .
H14A H 0.9086 0.9340 0.6626 0.026 Uiso 1 1 calc R
C15 C 0.9827(2) 0.85910(19) 0.84108(18) 0.0275(4) Uani 1 1 d .
H15A H 1.0778 0.9180 0.7973 0.033 Uiso 1 1 calc R
C16 C 0.9455(2) 0.7649(2) 0.98386(19) 0.0305(4) Uani 1 1 d .
H16A H 1.0155 0.7577 1.0383 0.037 Uiso 1 1 calc R
C17 C 0.8045(2) 0.6803(2) 1.04780(18) 0.0298(4) Uani 1 1 d .
H17A H 0.7773 0.6166 1.1465 0.036 Uiso 1 1 calc R
C18 C 0.70380(19) 0.68839(18) 0.96847(16) 0.0239(3) Uani 1 1 d .
H18A H 0.6083 0.6299 1.0129 0.029 Uiso 1 1 calc R

loop_
_atom_site_aniso_label
_atom_site_aniso_U_11
_atom_site_aniso_U_22
_atom_site_aniso_U_33
_atom_site_aniso_U_23
_atom_site_aniso_U_13
_atom_site_aniso_U_12
S1 0.01659(19) 0.01854(19) 0.0224(2) -0.00785(16) -0.00285(14) -0.00344(13)
O1 0.0242(6) 0.0190(6) 0.0271(6) -0.0050(5) -0.0004(5) -0.0046(4)
O2 0.0215(6) 0.0328(7) 0.0361(7) -0.0202(6) -0.0088(5) -0.0024(5)
C1 0.0151(7) 0.0170(7) 0.0162(7) -0.0046(6) -0.0029(6) -0.0022(5)
C2 0.0153(7) 0.0221(8) 0.0206(8) -0.0095(7) -0.0048(6) -0.0010(6)
N1 0.0244(7) 0.0261(7) 0.0211(7) -0.0044(6) -0.0064(6) -0.0032(6)
C3 0.0144(7) 0.0212(8) 0.0196(7) -0.0057(6) -0.0044(6) -0.0031(6)
C4 0.0153(7) 0.0225(8) 0.0250(8) -0.0079(7) -0.0045(6) -0.0024(6)
C5 0.0293(9) 0.0376(10) 0.0322(10) -0.0187(8) -0.0053(7) 0.0022(7)
C6 0.0171(7) 0.0170(7) 0.0217(8) -0.0076(6) -0.0024(6) -0.0020(6)
C7 0.0252(8) 0.0248(8) 0.0224(8) -0.0115(7) -0.0071(6) -0.0005(6)
C8 0.0292(9) 0.0278(9) 0.0185(8) -0.0096(7) -0.0017(6) -0.0034(7)
C9 0.0228(8) 0.0206(8) 0.0270(8) -0.0124(7) -0.0011(6) -0.0050(6)
C10 0.0203(8) 0.0249(8) 0.0274(8) -0.0104(7) -0.0066(6) -0.0014(6)
C11 0.0221(8) 0.0220(8) 0.0195(8) -0.0063(6) -0.0041(6) -0.0012(6)
C12 0.0258(9) 0.0350(10) 0.0340(10) -0.0178(8) 0.0031(7) -0.0107(7)
C13 0.0155(7) 0.0188(7) 0.0187(7) -0.0072(6) -0.0053(6) 0.0000(6)
C14 0.0192(7) 0.0235(8) 0.0198(8) -0.0068(6) -0.0039(6) -0.0034(6)
C15 0.0188(8) 0.0337(9) 0.0304(9) -0.0132(8) -0.0065(7) -0.0046(7)
C16 0.0234(8) 0.0423(10) 0.0296(9) -0.0146(8) -0.0137(7) -0.0002(7)
C17 0.0259(8) 0.0369(10) 0.0191(8) -0.0041(7) -0.0086(7) -0.0015(7)
C18 0.0183(7) 0.0259(8) 0.0208(8) -0.0040(7) -0.0043(6) -0.0040(6)

loop_
_atom_type_symbol
_atom_type_description
_atom_type_scat_dispersion_real
_atom_type_scat_dispersion_imag
_atom_type_scat_source
C C 0.0033 0.0016 'International Tables Vol C Tables 4.2.6.8 and 6.1.1.4'
H H 0.0000 0.0000 'International Tables Vol C Tables 4.2.6.8 and 6.1.1.4'
N N 0.0061 0.0033 'International Tables Vol C Tables 4.2.6.8 and 6.1.1.4'
O O 0.0106 0.0060 'International Tables Vol C Tables 4.2.6.8 and 6.1.1.4'
S S 0.1246 0.1234 'International Tables Vol C Tables 4.2.6.8 and 6.1.1.4'

loop_
_geom_angle_atom_site_label_1
_geom_angle_atom_site_label_2
_geom_angle_atom_site_label_3
_geom_angle
O2 S1 O1 119.27(7)
O2 S1 C6 109.45(7)
O1 S1 C6 109.88(7)
O2 S1 C1 106.36(7)
O1 S1 C1 106.43(7)
C6 S1 C1 104.32(7)
C2 C1 C13 111.41(12)
C2 C1 C3 109.46(12)
C13 C1 C3 114.80(12)
C2 C1 S1 105.20(10)
C13 C1 S1 109.40(10)
C3 C1 S1 106.00(10)
N1 C2 C1 179.06(17)
C4 C3 C1 110.82(12)
C4 C3 H3A 109.5
C1 C3 H3A 109.5
C4 C3 H3B 109.5
C1 C3 H3B 109.5
H3A C3 H3B 108.1
C5 C4 C3 124.03(16)
C5 C4 H4A 118.0
C3 C4 H4A 118.0
C4 C5 H5A 120.0
C4 C5 H5B 120.0
H5A C5 H5B 120.0
C7 C6 C11 121.29(14)
C7 C6 S1 118.89(12)
C11 C6 S1 119.74(12)
C8 C7 C6 118.67(15)
C8 C7 H7A 120.7
C6 C7 H7A 120.7
C7 C8 C9 121.40(15)
C7 C8 H8A 119.3
C9 C8 H8A 119.3
C8 C9 C10 118.55(15)
C8 C9 C12 120.95(15)
C10 C9 C12 120.50(15)
C11 C10 C9 121.07(15)
C11 C10 H10A 119.5
C9 C10 H10A 119.5
C10 C11 C6 119.00(15)
C10 C11 H11A 120.5
C6 C11 H11A 120.5
C9 C12 H12A 109.5
C9 C12 H12B 109.5
H12A C12 H12B 109.5
C9 C12 H12C 109.5
H12A C12 H12C 109.5
H12B C12 H12C 109.5
C18 C13 C14 118.88(14)
C18 C13 C1 119.95(13)
C14 C13 C1 121.11(13)
C15 C14 C13 120.49(15)
C15 C14 H14A 119.8
C13 C14 H14A 119.8
C16 C15 C14 120.44(15)
C16 C15 H15A 119.8
C14 C15 H15A 119.8
C15 C16 C17 119.45(15)
C15 C16 H16A 120.3
C17 C16 H16A 120.3
C18 C17 C16 120.49(15)
C18 C17 H17A 119.8
C16 C17 H17A 119.8
C17 C18 C13 120.22(15)
C17 C18 H18A 119.9
C13 C18 H18A 119.9

loop_
_geom_bond_atom_site_label_1
_geom_bond_atom_site_label_2
_geom_bond_distance
S1 O2 1.4403(12)
S1 O1 1.4410(12)
S1 C6 1.7540(15)
S1 C1 1.8628(15)
C1 C2 1.479(2)
C1 C13 1.525(2)
C1 C3 1.561(2)
C2 N1 1.1406(19)
C3 C4 1.497(2)
C3 H3A 0.9900
C3 H3B 0.9900
C4 C5 1.315(2)
C4 H4A 0.9500
C5 H5A 0.9500
C5 H5B 0.9500
C6 C7 1.388(2)
C6 C11 1.389(2)
C7 C8 1.386(2)
C7 H7A 0.9500
C8 C9 1.393(2)
C8 H8A 0.9500
C9 C10 1.393(2)
C9 C12 1.503(2)
C10 C11 1.386(2)
C10 H10A 0.9500
C11 H11A 0.9500
C12 H12A 0.9800
C12 H12B 0.9800
C12 H12C 0.9800
C13 C18 1.396(2)
C13 C14 1.396(2)
C14 C15 1.388(2)
C14 H14A 0.9500
C15 C16 1.378(2)
C15 H15A 0.9500
C16 C17 1.394(2)
C16 H16A 0.9500
C17 C18 1.384(2)
C17 H17A 0.9500
C18 H18A 0.9500

loop_
_geom_torsion_atom_site_label_1
_geom_torsion_atom_site_label_2
_geom_torsion_atom_site_label_3
_geom_torsion_atom_site_label_4
_geom_torsion
O2 S1 C1 C2 -58.99(11)
O1 S1 C1 C2 172.85(9)
C6 S1 C1 C2 56.67(11)
O2 S1 C1 C13 -178.77(10)
O1 S1 C1 C13 53.07(11)
C6 S1 C1 C13 -63.11(11)
O2 S1 C1 C3 56.92(11)
O1 S1 C1 C3 -71.24(11)
C6 S1 C1 C3 172.58(10)
C13 C1 C2 N1 97(10)
C3 C1 C2 N1 -135(10)
S1 C1 C2 N1 -22(10)
C2 C1 C3 C4 -63.39(16)
C13 C1 C3 C4 62.75(16)
S1 C1 C3 C4 -176.38(10)
C1 C3 C4 C5 -108.20(18)
O2 S1 C6 C7 17.52(15)
O1 S1 C6 C7 150.29(12)
C1 S1 C6 C7 -95.95(13)
O2 S1 C6 C11 -165.71(12)
O1 S1 C6 C11 -32.94(14)
C1 S1 C6 C11 80.82(13)
C11 C6 C7 C8 -0.6(2)
S1 C6 C7 C8 176.09(12)
C6 C7 C8 C9 -0.5(2)
C7 C8 C9 C10 1.1(2)
C7 C8 C9 C12 -178.58(15)
C8 C9 C10 C11 -0.7(2)
C12 C9 C10 C11 178.97(15)
C9 C10 C11 C6 -0.3(2)
C7 C6 C11 C10 1.0(2)
S1 C6 C11 C10 -175.69(12)
C2 C1 C13 C18 166.71(14)
C3 C1 C13 C18 41.59(19)
S1 C1 C13 C18 -77.39(15)
C2 C1 C13 C14 -16.1(2)
C3 C1 C13 C14 -141.26(14)
S1 C1 C13 C14 99.75(15)
C18 C13 C14 C15 1.0(2)
C1 C13 C14 C15 -176.16(14)
C13 C14 C15 C16 -0.2(3)
C14 C15 C16 C17 -0.9(3)
C15 C16 C17 C18 1.1(3)
C16 C17 C18 C13 -0.3(3)
C14 C13 C18 C17 -0.7(2)
C1 C13 C18 C17 176.48(15)
